data_2241569
loop_
_publ_author_name
'Kerr, Jamie R.'
'Trembleau, Laurent'
'Storey, John M. D.'
'Wardell, James L.'
'Harrison, William T. A.'

_publ_section_title
;
 Crystal structures of four indole derivatives with a phenyl substituent
 at the 2-position and a carbonyl group at the 3-position: the <i>C</i>(6)
 N---H&#x00B7;&#x00B7;&#x00B7;O chain remains the same, but the weak
 reinforcing interactions are different
;
_journal_coeditor_code XU5883
_journal_issue 3
_journal_name_full 'Acta Crystallographica Section E'
_journal_page_first 363
_journal_page_last 369
_journal_paper_doi 10.1107/S2056989016002620
_journal_volume 72
_journal_year 2016
_chemical_formula_iupac 'C20 H21 N O'
_chemical_formula_moiety 'C20 H21 N O'
_chemical_formula_sum 'C20 H21 N O'
_chemical_formula_weight 291.38
_chemical_name_systematic
;
3,3-Dimethyl-1-(2-phenyl-1<i>H</i>-indol-3-yl)butan-1-one
;
_space_group_IT_number 148
_symmetry_cell_setting trigonal
_symmetry_space_group_name_Hall '-R 3'
_symmetry_space_group_name_H-M 'R -3 :H'
_atom_sites_solution_hydrogens geom
_atom_sites_solution_primary direct
_atom_sites_solution_secondary difmap
_audit_creation_method SHELXL-97
_cell_angle_alpha 90.00
_cell_angle_beta 90.00
_cell_angle_gamma 120.00
_cell_formula_units_Z 18
_cell_length_a 23.3305(16)
_cell_length_b 23.3305(16)
_cell_length_c 15.3681(11)
_cell_measurement_reflns_used 21024
_cell_measurement_temperature 100(2)
_cell_measurement_theta_max 27.5
_cell_measurement_theta_min 1.7
_cell_volume 7244.3(9)
_computing_cell_refinement
;
CrystalClear (Rigaku, 2012)
;
_computing_data_collection
;
CrystalClear (Rigaku, 2012)
;
_computing_data_reduction
;
CrystalClear (Rigaku, 2012)
;
_computing_molecular_graphics
;
ORTEP-3 for Windows (Farrugia, 2012)
;
_computing_publication_material
;
publCIF (Westrip, 2010)
;
_computing_structure_refinement
;
SHELXL97 (Sheldrick, 2008)
;
_computing_structure_solution
;
SHELXS97 (Sheldrick, 2008)
;
_diffrn_ambient_temperature 100(2)
_diffrn_measured_fraction_theta_full 0.998
_diffrn_measured_fraction_theta_max 0.998
_diffrn_measurement_device_type 'Rigaku Mercury CCD'
_diffrn_measurement_method \w
_diffrn_radiation_monochromator graphite
_diffrn_radiation_source 'fine-focus sealed tube'
_diffrn_radiation_type MoK\a
_diffrn_radiation_wavelength 0.71073
_diffrn_reflns_av_R_equivalents 0.0367
_diffrn_reflns_av_sigmaI/netI 0.0171
_diffrn_reflns_limit_h_max 30
_diffrn_reflns_limit_h_min -30
_diffrn_reflns_limit_k_max 30
_diffrn_reflns_limit_k_min -30
_diffrn_reflns_limit_l_max 19
_diffrn_reflns_limit_l_min -19
_diffrn_reflns_number 32188
_diffrn_reflns_theta_full 27.50
_diffrn_reflns_theta_max 27.49
_diffrn_reflns_theta_min 1.66
_diffrn_standards_decay_% 0
_exptl_absorpt_coefficient_mu 0.073
_exptl_absorpt_correction_type none
_exptl_crystal_colour colourless
_exptl_crystal_density_diffrn 1.202
_exptl_crystal_density_method 'not measured'
_exptl_crystal_description chunk
_exptl_crystal_F_000 2808
_exptl_crystal_size_max 0.66
_exptl_crystal_size_mid 0.60
_exptl_crystal_size_min 0.24
_refine_diff_density_max 0.285
_refine_diff_density_min -0.176
_refine_ls_extinction_method none
_refine_ls_goodness_of_fit_ref 1.078
_refine_ls_hydrogen_treatment mixed
_refine_ls_matrix_type full
_refine_ls_number_parameters 205
_refine_ls_number_reflns 3690
_refine_ls_number_restraints 0
_refine_ls_restrained_S_all 1.078
_refine_ls_R_factor_all 0.0449
_refine_ls_R_factor_gt 0.0355
_refine_ls_shift/su_max 0.000
_refine_ls_shift/su_mean 0.000
_refine_ls_structure_factor_coef Fsqd
_refine_ls_weighting_details 'calc w=1/[\s^2^(Fo^2^)+(0.0448P)^2^+4.7609P] where P=(Fo^2^+2Fc^2^)/3'
_refine_ls_weighting_scheme calc
_refine_ls_wR_factor_gt 0.0884
_refine_ls_wR_factor_ref 0.0917
_reflns_number_gt 3070
_reflns_number_total 3690
_reflns_threshold_expression I>2\s(I)
_cod_data_source_file xu5883sup1.cif
_cod_data_source_block III
_cod_original_sg_symbol_H-M 'R -3'
_cod_database_code 2241569

loop_
_symmetry_equiv_pos_as_xyz
'x, y, z'
'-y, x-y, z'
'-x+y, -x, z'
'x+2/3, y+1/3, z+1/3'
'-y+2/3, x-y+1/3, z+1/3'
'-x+y+2/3, -x+1/3, z+1/3'
'x+1/3, y+2/3, z+2/3'
'-y+1/3, x-y+2/3, z+2/3'
'-x+y+1/3, -x+2/3, z+2/3'
'-x, -y, -z'
'y, -x+y, -z'
'x-y, x, -z'
'-x+2/3, -y+1/3, -z+1/3'
'y+2/3, -x+y+1/3, -z+1/3'
'x-y+2/3, x+1/3, -z+1/3'
'-x+1/3, -y+2/3, -z+2/3'
'y+1/3, -x+y+2/3, -z+2/3'
'x-y+1/3, x+2/3, -z+2/3'

loop_
_atom_site_type_symbol
_atom_site_label
_atom_site_fract_x
_atom_site_fract_y
_atom_site_fract_z
_atom_site_U_iso_or_equiv
_atom_site_adp_type
_atom_site_calc_flag
_atom_site_refinement_flags
_atom_site_occupancy
_atom_site_symmetry_multiplicity
C C1 0.31613(5) 0.41861(5) 0.13603(6) 0.0197(2) Uani d . 1 1
C C2 0.34735(6) 0.48614(5) 0.15385(7) 0.0250(2) Uani d . 1 1
H H2 0.3771 0.5181 0.1136 0.030 Uiso calc R 1 1
C C3 0.33301(6) 0.50441(5) 0.23285(7) 0.0265(2) Uani d . 1 1
H H3 0.3538 0.5500 0.2479 0.032 Uiso calc R 1 1
C C4 0.28843(6) 0.45692(6) 0.29109(7) 0.0245(2) Uani d . 1 1
H H4 0.2790 0.4710 0.3445 0.029 Uiso calc R 1 1
C C5 0.25777(5) 0.38987(5) 0.27288(7) 0.0210(2) Uani d . 1 1
H H5 0.2275 0.3582 0.3130 0.025 Uiso calc R 1 1
C C6 0.27233(5) 0.36965(5) 0.19382(6) 0.0178(2) Uani d . 1 1
C C7 0.25090(5) 0.30630(5) 0.15169(6) 0.0172(2) Uani d . 1 1
C C8 0.28358(5) 0.32044(5) 0.07156(6) 0.0179(2) Uani d . 1 1
C C9 0.20194(5) 0.24318(5) 0.18833(6) 0.0178(2) Uani d . 1 1
C C10 0.16701(5) 0.18172(5) 0.13248(7) 0.0208(2) Uani d . 1 1
H H10A 0.1919 0.1902 0.0773 0.025 Uiso calc R 1 1
H H10B 0.1226 0.1745 0.1178 0.025 Uiso calc R 1 1
C C11 0.15854(5) 0.11708(5) 0.17269(7) 0.0232(2) Uani d . 1 1
C C12 0.10683(6) 0.09101(6) 0.24526(8) 0.0325(3) Uani d . 1 1
H H12A 0.1219 0.1231 0.2931 0.049 Uiso calc R 1 1
H H12B 0.1007 0.0487 0.2666 0.049 Uiso calc R 1 1
H H12C 0.0647 0.0845 0.2226 0.049 Uiso calc R 1 1
C C13 0.13580(7) 0.06571(6) 0.09973(8) 0.0365(3) Uani d . 1 1
H H13A 0.0935 0.0581 0.0764 0.055 Uiso calc R 1 1
H H13B 0.1303 0.0241 0.1228 0.055 Uiso calc R 1 1
H H13C 0.1690 0.0820 0.0533 0.055 Uiso calc R 1 1
C C14 0.22444(6) 0.12844(6) 0.20931(9) 0.0337(3) Uani d . 1 1
H H14A 0.2392 0.1614 0.2561 0.051 Uiso calc R 1 1
H H14B 0.2577 0.1445 0.1629 0.051 Uiso calc R 1 1
H H14C 0.2186 0.0867 0.2324 0.051 Uiso calc R 1 1
C C15 0.28615(5) 0.27820(5) 0.00135(6) 0.0181(2) Uani d . 1 1
C C16 0.25997(5) 0.27699(5) -0.08041(7) 0.0214(2) Uani d . 1 1
H H16 0.2385 0.3019 -0.0907 0.026 Uiso calc R 1 1
C C17 0.26503(5) 0.23952(5) -0.14706(7) 0.0234(2) Uani d . 1 1
H H17 0.2464 0.2383 -0.2025 0.028 Uiso calc R 1 1
C C18 0.29714(5) 0.20399(5) -0.13300(7) 0.0233(2) Uani d . 1 1
H H18 0.3011 0.1789 -0.1789 0.028 Uiso calc R 1 1
C C19 0.32356(5) 0.20505(5) -0.05188(7) 0.0252(2) Uani d . 1 1
H H19 0.3456 0.1807 -0.0421 0.030 Uiso calc R 1 1
C C20 0.31782(5) 0.24169(5) 0.01498(7) 0.0227(2) Uani d . 1 1
H H20 0.3356 0.2420 0.0707 0.027 Uiso calc R 1 1
N N1 0.32172(4) 0.38711(4) 0.06303(6) 0.02026(19) Uani d . 1 1
H H1 0.3485(6) 0.4089(6) 0.0173(9) 0.024 Uiso d . 1 1
O O1 0.18597(4) 0.24055(4) 0.26571(5) 0.02217(17) Uani d . 1 1

loop_
_atom_site_aniso_label
_atom_site_aniso_U_11
_atom_site_aniso_U_22
_atom_site_aniso_U_33
_atom_site_aniso_U_12
_atom_site_aniso_U_13
_atom_site_aniso_U_23
C1 0.0212(5) 0.0223(5) 0.0178(5) 0.0125(4) -0.0013(4) -0.0009(4)
C2 0.0272(5) 0.0206(5) 0.0253(5) 0.0105(4) 0.0009(4) 0.0013(4)
C3 0.0311(6) 0.0216(5) 0.0282(6) 0.0140(5) -0.0047(5) -0.0055(4)
C4 0.0299(6) 0.0291(5) 0.0200(5) 0.0190(5) -0.0036(4) -0.0052(4)
C5 0.0224(5) 0.0258(5) 0.0180(5) 0.0144(4) -0.0007(4) -0.0004(4)
C6 0.0176(4) 0.0205(5) 0.0172(5) 0.0111(4) -0.0026(4) -0.0002(4)
C7 0.0179(4) 0.0203(5) 0.0157(4) 0.0112(4) -0.0015(4) -0.0005(4)
C8 0.0180(4) 0.0199(5) 0.0171(5) 0.0105(4) -0.0023(4) 0.0004(4)
C9 0.0174(4) 0.0213(5) 0.0171(5) 0.0115(4) -0.0016(4) 0.0013(4)
C10 0.0206(5) 0.0209(5) 0.0184(5) 0.0086(4) -0.0014(4) 0.0002(4)
C11 0.0230(5) 0.0193(5) 0.0260(5) 0.0095(4) -0.0021(4) -0.0005(4)
C12 0.0329(6) 0.0249(6) 0.0340(6) 0.0102(5) 0.0048(5) 0.0063(5)
C13 0.0441(7) 0.0243(6) 0.0364(7) 0.0135(5) -0.0037(6) -0.0070(5)
C14 0.0314(6) 0.0284(6) 0.0465(7) 0.0189(5) -0.0068(5) -0.0007(5)
C15 0.0169(4) 0.0177(4) 0.0169(5) 0.0067(4) 0.0020(4) 0.0007(4)
C16 0.0234(5) 0.0229(5) 0.0198(5) 0.0130(4) -0.0008(4) 0.0003(4)
C17 0.0272(5) 0.0243(5) 0.0170(5) 0.0116(4) -0.0020(4) -0.0010(4)
C18 0.0260(5) 0.0202(5) 0.0215(5) 0.0099(4) 0.0038(4) -0.0029(4)
C19 0.0283(5) 0.0252(5) 0.0274(6) 0.0174(5) -0.0003(4) -0.0013(4)
C20 0.0250(5) 0.0250(5) 0.0199(5) 0.0140(4) -0.0030(4) -0.0010(4)
N1 0.0230(4) 0.0193(4) 0.0173(4) 0.0098(4) 0.0025(3) 0.0012(3)
O1 0.0246(4) 0.0240(4) 0.0166(3) 0.0112(3) 0.0012(3) 0.0021(3)

loop_
_atom_type_symbol
_atom_type_description
_atom_type_scat_dispersion_real
_atom_type_scat_dispersion_imag
_atom_type_scat_source
C C 0.0033 0.0016 'International Tables Vol C Tables 4.2.6.8 and 6.1.1.4'
H H 0.0000 0.0000 'International Tables Vol C Tables 4.2.6.8 and 6.1.1.4'
N N 0.0061 0.0033 'International Tables Vol C Tables 4.2.6.8 and 6.1.1.4'
O O 0.0106 0.0060 'International Tables Vol C Tables 4.2.6.8 and 6.1.1.4'

loop_
_geom_angle_atom_site_label_1
_geom_angle_atom_site_label_2
_geom_angle_atom_site_label_3
_geom_angle
N1 C1 C2 128.74(10)
N1 C1 C6 107.73(9)
C2 C1 C6 123.52(9)
C3 C2 C1 116.83(10)
C3 C2 H2 121.6
C1 C2 H2 121.6
C2 C3 C4 121.09(10)
C2 C3 H3 119.5
C4 C3 H3 119.5
C5 C4 C3 121.65(10)
C5 C4 H4 119.2
C3 C4 H4 119.2
C4 C5 C6 118.61(10)
C4 C5 H5 120.7
C6 C5 H5 120.7
C1 C6 C5 118.27(9)
C1 C6 C7 106.61(8)
C5 C6 C7 135.09(9)
C8 C7 C9 129.83(9)
C8 C7 C6 106.41(8)
C9 C7 C6 123.68(9)
N1 C8 C7 108.84(9)
N1 C8 C15 118.04(9)
C7 C8 C15 133.04(9)
O1 C9 C7 119.16(9)
O1 C9 C10 119.45(9)
C7 C9 C10 121.27(9)
C9 C10 C11 116.27(8)
C9 C10 H10A 108.2
C11 C10 H10A 108.2
C9 C10 H10B 108.2
C11 C10 H10B 108.2
H10A C10 H10B 107.4
C12 C11 C13 109.13(9)
C12 C11 C14 108.98(10)
C13 C11 C14 109.28(10)
C12 C11 C10 111.70(9)
C13 C11 C10 107.22(9)
C14 C11 C10 110.49(9)
C11 C12 H12A 109.5
C11 C12 H12B 109.5
H12A C12 H12B 109.5
C11 C12 H12C 109.5
H12A C12 H12C 109.5
H12B C12 H12C 109.5
C11 C13 H13A 109.5
C11 C13 H13B 109.5
H13A C13 H13B 109.5
C11 C13 H13C 109.5
H13A C13 H13C 109.5
H13B C13 H13C 109.5
C11 C14 H14A 109.5
C11 C14 H14B 109.5
H14A C14 H14B 109.5
C11 C14 H14C 109.5
H14A C14 H14C 109.5
H14B C14 H14C 109.5
C16 C15 C20 118.99(9)
C16 C15 C8 120.49(9)
C20 C15 C8 120.44(9)
C17 C16 C15 120.27(10)
C17 C16 H16 119.9
C15 C16 H16 119.9
C18 C17 C16 120.22(10)
C18 C17 H17 119.9
C16 C17 H17 119.9
C17 C18 C19 119.93(9)
C17 C18 H18 120.0
C19 C18 H18 120.0
C20 C19 C18 119.94(10)
C20 C19 H19 120.0
C18 C19 H19 120.0
C19 C20 C15 120.64(10)
C19 C20 H20 119.7
C15 C20 H20 119.7
C8 N1 C1 110.40(8)
C8 N1 H1 126.0(8)
C1 N1 H1 123.6(8)

loop_
_geom_bond_atom_site_label_1
_geom_bond_atom_site_label_2
_geom_bond_distance
C1 N1 1.3825(13)
C1 C2 1.3928(15)
C1 C6 1.4038(14)
C2 C3 1.3820(16)
C2 H2 0.9500
C3 C4 1.3994(16)
C3 H3 0.9500
C4 C5 1.3849(15)
C4 H4 0.9500
C5 C6 1.4052(14)
C5 H5 0.9500
C6 C7 1.4541(13)
C7 C8 1.3983(14)
C7 C9 1.4520(14)
C8 N1 1.3580(13)
C8 C15 1.4827(14)
C9 O1 1.2385(12)
C9 C10 1.5128(14)
C10 C11 1.5485(14)
C10 H10A 0.9900
C10 H10B 0.9900
C11 C12 1.5282(16)
C11 C13 1.5294(15)
C11 C14 1.5308(15)
C12 H12A 0.9800
C12 H12B 0.9800
C12 H12C 0.9800
C13 H13A 0.9800
C13 H13B 0.9800
C13 H13C 0.9800
C14 H14A 0.9800
C14 H14B 0.9800
C14 H14C 0.9800
C15 C16 1.3912(14)
C15 C20 1.3945(14)
C16 C17 1.3894(15)
C16 H16 0.9500
C17 C18 1.3841(15)
C17 H17 0.9500
C18 C19 1.3855(15)
C18 H18 0.9500
C19 C20 1.3852(15)
C19 H19 0.9500
C20 H20 0.9500
N1 H1 0.909(13)

loop_
_geom_hbond_atom_site_label_D
_geom_hbond_atom_site_label_H
_geom_hbond_atom_site_label_A
_geom_hbond_site_symmetry_A
_geom_hbond_distance_DH
_geom_hbond_distance_HA
_geom_hbond_distance_DA
_geom_hbond_angle_DHA
N1 H1 O1 9_554 0.909(13) 1.953(13) 2.7950(11) 153.3(12)

loop_
_geom_torsion_atom_site_label_1
_geom_torsion_atom_site_label_2
_geom_torsion_atom_site_label_3
_geom_torsion_atom_site_label_4
_geom_torsion
N1 C1 C2 C3 -179.69(10)
C6 C1 C2 C3 -0.57(16)
C1 C2 C3 C4 -0.89(16)
C2 C3 C4 C5 1.11(17)
C3 C4 C5 C6 0.15(15)
N1 C1 C6 C5 -178.93(9)
C2 C1 C6 C5 1.80(15)
N1 C1 C6 C7 -0.50(11)
C2 C1 C6 C7 -179.78(9)
C4 C5 C6 C1 -1.53(14)
C4 C5 C6 C7 -179.39(10)
C1 C6 C7 C8 0.81(10)
C5 C6 C7 C8 178.84(11)
C1 C6 C7 C9 -176.08(9)
C5 C6 C7 C9 1.95(17)
C9 C7 C8 N1 175.80(9)
C6 C7 C8 N1 -0.82(11)
C9 C7 C8 C15 -7.55(18)
C6 C7 C8 C15 175.82(10)
C8 C7 C9 O1 169.93(10)
C6 C7 C9 O1 -13.96(14)
C8 C7 C9 C10 -14.06(15)
C6 C7 C9 C10 162.05(9)
O1 C9 C10 C11 -46.46(13)
C7 C9 C10 C11 137.54(9)
C9 C10 C11 C12 72.06(12)
C9 C10 C11 C13 -168.44(9)
C9 C10 C11 C14 -49.44(12)
N1 C8 C15 C16 -68.98(13)
C7 C8 C15 C16 114.61(12)
N1 C8 C15 C20 107.75(11)
C7 C8 C15 C20 -68.66(15)
C20 C15 C16 C17 0.45(15)
C8 C15 C16 C17 177.23(9)
C15 C16 C17 C18 -1.08(16)
C16 C17 C18 C19 0.87(16)
C17 C18 C19 C20 -0.04(16)
C18 C19 C20 C15 -0.59(16)
C16 C15 C20 C19 0.38(15)
C8 C15 C20 C19 -176.40(10)
C7 C8 N1 C1 0.53(11)
C15 C8 N1 C1 -176.69(8)
C2 C1 N1 C8 179.23(10)
C6 C1 N1 C8 0.00(11)

loop_
_platon_squeeze_void_nr
_platon_squeeze_void_average_x
_platon_squeeze_void_average_y
_platon_squeeze_void_average_z
_platon_squeeze_void_volume
_platon_squeeze_void_count_electrons
_platon_squeeze_void_content
1 0.333 0.667 0.167 81 6 ' '
2 0.000 0.000 0.500 82 6 ' '
3 0.667 0.333 0.833 81 6 ' '

_cod_database_fobs_code 2241569
